data_2015981
loop_
_publ_author_name
'Calvet, G\'eraldine'
'Blanchard, Nicolas'
'Kouklovsky, Cyrille'
'Guillot, R\'egis'

_publ_section_title
;
 2,2-Dimethyl-5-nitroso-1,3-dioxan-5-yl benzoate,
 2,2-dimethyl-5-nitroso-1,3-dioxan-5-yl 4-chlorobenzoate and
 5-nitroso-1,3-dioxan-5-yl 4-chlorobenzoate
;
_journal_coeditor_code GA3047
_journal_issue 6
_journal_name_full 'Acta Crystallographica Section C'
_journal_page_first o365
_journal_page_last o368
_journal_paper_doi 10.1107/S0108270107021804
_journal_volume 63
_journal_year 2007
_chemical_formula_iupac 'C11 H11 N O5'
_chemical_formula_moiety 'C11 H11 N O5'
_chemical_formula_sum 'C11 H11 N O5'
_chemical_formula_weight 237.21
_chemical_name_systematic
;
5-nitroso-1,3-dioxan-5-yl 4-chlorobenzoate
;
_space_group_IT_number 19
_symmetry_cell_setting orthorhombic
_symmetry_space_group_name_Hall 'P 2ac 2ab'
_symmetry_space_group_name_H-M 'P 21 21 21'
_atom_sites_solution_hydrogens geom
_atom_sites_solution_primary direct
_atom_sites_solution_secondary difmap
_audit_creation_method SHELXL-97
_cell_angle_alpha 90.00
_cell_angle_beta 90.00
_cell_angle_gamma 90.00
_cell_formula_units_Z 4
_cell_length_a 9.3969(5)
_cell_length_b 9.4328(5)
_cell_length_c 12.2133(7)
_cell_measurement_reflns_used 7119
_cell_measurement_temperature 100.0(10)
_cell_measurement_theta_max 31.78
_cell_measurement_theta_min 2.73
_cell_volume 1082.58(10)
_computing_cell_refinement SMART
_computing_data_collection 'SMART (Bruker, 2001)'
_computing_data_reduction 'SAINT  (Bruker, 2001)'
_computing_molecular_graphics 'ORTEP-3.2 (Brueggemann & Schmid, 1990)'
_computing_publication_material SHELXTL
_computing_structure_refinement SHELXTL
_computing_structure_solution 'SHELXTL (Bruker, 2001)'
_diffrn_ambient_temperature 100.0(10)
_diffrn_measured_fraction_theta_full 1.000
_diffrn_measured_fraction_theta_max 0.932
_diffrn_measurement_device_type 'Bruker SMART APEX II area-detector'
_diffrn_measurement_method 'phi and omega scans'
_diffrn_radiation_monochromator graphite
_diffrn_radiation_type MoK\a
_diffrn_radiation_wavelength 0.71073
_diffrn_reflns_av_R_equivalents 0.0285
_diffrn_reflns_av_sigmaI/netI 0.0217
_diffrn_reflns_limit_h_max 14
_diffrn_reflns_limit_h_min -12
_diffrn_reflns_limit_k_max 14
_diffrn_reflns_limit_k_min -13
_diffrn_reflns_limit_l_max 18
_diffrn_reflns_limit_l_min -17
_diffrn_reflns_number 16965
_diffrn_reflns_theta_full 25.00
_diffrn_reflns_theta_max 33.94
_diffrn_reflns_theta_min 2.73
_diffrn_standards_decay_% 0
_diffrn_standards_interval_count 0
_diffrn_standards_interval_time 0
_diffrn_standards_number 0
_exptl_absorpt_coefficient_mu 0.117
_exptl_absorpt_correction_T_max 0.99
_exptl_absorpt_correction_T_min 0.96
_exptl_absorpt_correction_type psi-scan
_exptl_absorpt_process_details '(SADABS; Bruker, 2000)'
_exptl_crystal_colour blue
_exptl_crystal_density_diffrn 1.455
_exptl_crystal_density_method 'not measured'
_exptl_crystal_description plate
_exptl_crystal_F_000 496
_exptl_crystal_size_max 0.210
_exptl_crystal_size_mid 0.160
_exptl_crystal_size_min 0.140
_refine_diff_density_max 0.364
_refine_diff_density_min -0.169
_refine_ls_extinction_method none
_refine_ls_goodness_of_fit_ref 1.031
_refine_ls_hydrogen_treatment constr
_refine_ls_matrix_type full
_refine_ls_number_parameters 154
_refine_ls_number_reflns 2327
_refine_ls_number_restraints 0
_refine_ls_restrained_S_all 1.031
_refine_ls_R_factor_all 0.0420
_refine_ls_R_factor_gt 0.0339
_refine_ls_shift/su_max 0.001
_refine_ls_shift/su_mean 0.000
_refine_ls_structure_factor_coef Fsqd
_refine_ls_weighting_details 'calc w=1/[\s^2^(Fo^2^)+(0.0585P)^2^+0.0381P] where P=(Fo^2^+2Fc^2^)/3'
_refine_ls_weighting_scheme calc
_refine_ls_wR_factor_gt 0.0869
_refine_ls_wR_factor_ref 0.0909
_reflns_number_gt 2041
_reflns_number_total 2327
_reflns_threshold_expression >2sigma(I)
_cod_data_source_file ga3047.cif
_cod_data_source_block III
_cod_database_code 2015981
_cod_database_fobs_code 2015981

loop_
_symmetry_equiv_pos_as_xyz
'x, y, z'
'-x+1/2, -y, z+1/2'
'-x, y+1/2, -z+1/2'
'x+1/2, -y+1/2, -z'

loop_
_atom_site_type_symbol
_atom_site_label
_atom_site_fract_x
_atom_site_fract_y
_atom_site_fract_z
_atom_site_U_iso_or_equiv
_atom_site_adp_type
_atom_site_calc_flag
_atom_site_refinement_flags
_atom_site_occupancy
C C1 0.41257(16) 1.10525(16) 0.66731(11) 0.0214(3) Uani d . 1
H H1A 0.4096 1.2016 0.6396 0.026 Uiso calc R 1
H H1B 0.4103 1.0413 0.6052 0.026 Uiso calc R 1
O O2 0.29252(10) 1.08076(11) 0.73385(7) 0.0194(2) Uani d . 1
C C2 0.28660(14) 1.18248(14) 0.82006(10) 0.0175(2) Uani d . 1
H H2A 0.2041 1.1646 0.8658 0.021 Uiso calc R 1
H H2B 0.2778 1.2770 0.7896 0.021 Uiso calc R 1
C C3 0.42241(13) 1.17229(12) 0.88889(10) 0.0145(2) Uani d . 1
C C4 0.55148(14) 1.18430(15) 0.81322(11) 0.0192(3) Uani d . 1
H H4A 0.5569 1.2795 0.7835 0.023 Uiso calc R 1
H H4B 0.6378 1.1664 0.8545 0.023 Uiso calc R 1
O O1 0.53999(11) 1.08459(12) 0.72621(8) 0.0217(2) Uani d . 1
N N1 0.42062(13) 1.29968(12) 0.96344(9) 0.0200(2) Uani d . 1
O O3 0.37322(11) 1.27543(11) 1.05311(8) 0.0229(2) Uani d . 1
O O4 0.41342(10) 1.04097(9) 0.94535(7) 0.01517(17) Uani d . 1
C C7 0.51737(13) 1.01089(13) 1.01934(10) 0.0140(2) Uani d . 1
O O5 0.61208(10) 1.09256(10) 1.04222(8) 0.01918(19) Uani d . 1
C C8 0.50125(13) 0.86631(12) 1.06546(9) 0.0134(2) Uani d . 1
C C9 0.60143(14) 0.82179(13) 1.14258(10) 0.0165(2) Uani d . 1
H H9 0.6737 0.8827 1.1649 0.020 Uiso calc R 1
C C10 0.59237(16) 0.68547(14) 1.18585(10) 0.0200(3) Uani d . 1
H H10 0.6582 0.6553 1.2377 0.024 Uiso calc R 1
C C11 0.48514(16) 0.59493(15) 1.15159(11) 0.0206(3) Uani d . 1
H H11 0.4798 0.5038 1.1803 0.025 Uiso calc R 1
C C12 0.38535(15) 0.63910(14) 1.07467(11) 0.0197(3) Uani d . 1
H H12 0.3139 0.5776 1.0519 0.024 Uiso calc R 1
C C13 0.39276(13) 0.77570(13) 1.03195(10) 0.0162(2) Uani d . 1
H H13 0.3256 0.8063 0.9813 0.019 Uiso calc R 1

loop_
_atom_site_aniso_label
_atom_site_aniso_U_11
_atom_site_aniso_U_22
_atom_site_aniso_U_33
_atom_site_aniso_U_12
_atom_site_aniso_U_13
_atom_site_aniso_U_23
C1 0.0233(6) 0.0248(6) 0.0159(5) 0.0010(6) 0.0009(5) 0.0010(5)
O2 0.0208(5) 0.0207(4) 0.0168(4) -0.0025(4) -0.0018(4) 0.0017(4)
C2 0.0160(5) 0.0184(5) 0.0182(5) 0.0016(5) 0.0001(4) 0.0028(5)
C3 0.0147(5) 0.0130(4) 0.0158(5) -0.0008(5) 0.0008(4) 0.0013(4)
C4 0.0166(5) 0.0221(6) 0.0188(5) -0.0025(5) 0.0027(5) 0.0001(5)
O1 0.0201(4) 0.0254(5) 0.0197(4) 0.0035(4) 0.0019(4) -0.0016(4)
N1 0.0217(5) 0.0168(5) 0.0215(5) 0.0016(4) -0.0002(5) -0.0019(4)
O3 0.0254(5) 0.0236(5) 0.0196(4) 0.0062(4) 0.0013(4) -0.0014(4)
O4 0.0144(4) 0.0140(4) 0.0171(4) -0.0009(3) -0.0026(3) 0.0031(3)
C7 0.0130(5) 0.0142(5) 0.0147(5) 0.0024(4) -0.0006(4) -0.0008(4)
O5 0.0171(4) 0.0169(4) 0.0235(4) -0.0018(4) -0.0041(4) 0.0002(4)
C8 0.0141(5) 0.0130(5) 0.0130(5) 0.0020(4) 0.0011(4) -0.0010(4)
C9 0.0167(5) 0.0169(5) 0.0159(5) 0.0029(5) -0.0007(4) -0.0014(4)
C10 0.0235(6) 0.0199(6) 0.0167(5) 0.0061(5) -0.0014(5) 0.0018(4)
C11 0.0254(6) 0.0164(5) 0.0201(5) 0.0030(5) 0.0046(5) 0.0043(5)
C12 0.0200(6) 0.0164(5) 0.0228(6) -0.0023(5) 0.0022(5) 0.0005(5)
C13 0.0160(5) 0.0158(5) 0.0168(5) 0.0002(4) -0.0004(4) 0.0002(4)

loop_
_atom_type_symbol
_atom_type_description
_atom_type_scat_dispersion_real
_atom_type_scat_dispersion_imag
_atom_type_scat_source
C C 0.0033 0.0016 'International Tables Vol C Tables 4.2.6.8 and 6.1.1.4'
H H 0.0000 0.0000 'International Tables Vol C Tables 4.2.6.8 and 6.1.1.4'
N N 0.0061 0.0033 'International Tables Vol C Tables 4.2.6.8 and 6.1.1.4'
O O 0.0106 0.0060 'International Tables Vol C Tables 4.2.6.8 and 6.1.1.4'

loop_
_geom_angle_atom_site_label_1
_geom_angle_atom_site_label_2
_geom_angle_atom_site_label_3
_geom_angle
O2 C1 O1 111.27(10)
O2 C1 H1A 109.4
O1 C1 H1A 109.4
O2 C1 H1B 109.4
O1 C1 H1B 109.4
H1A C1 H1B 108.0
C1 O2 C2 110.29(10)
O2 C2 C3 109.31(10)
O2 C2 H2A 109.8
C3 C2 H2A 109.8
O2 C2 H2B 109.8
C3 C2 H2B 109.8
H2A C2 H2B 108.3
O4 C3 N1 113.65(9)
O4 C3 C4 113.91(10)
N1 C3 C4 108.35(10)
O4 C3 C2 105.77(10)
N1 C3 C2 105.79(10)
C4 C3 C2 108.95(10)
O3 N1 C3 113.70(11)
O1 C4 C3 110.01(11)
O1 C4 H4A 109.7
C3 C4 H4A 109.7
O1 C4 H4B 109.7
C3 C4 H4B 109.7
H4A C4 H4B 108.2
C1 O1 C4 110.73(11)
C7 O4 C3 117.49(10)
O5 C7 O4 123.28(11)
O5 C7 C8 124.95(11)
O4 C7 C8 111.75(10)
C13 C8 C9 120.49(11)
C13 C8 C7 121.86(11)
C9 C8 C7 117.64(11)
C10 C9 C8 119.50(12)
C10 C9 H9 120.2
C8 C9 H9 120.2
C11 C10 C9 119.93(12)
C11 C10 H10 120.0
C9 C10 H10 120.0
C10 C11 C12 120.63(12)
C10 C11 H11 119.7
C12 C11 H11 119.7
C11 C12 C13 119.78(13)
C11 C12 H12 120.1
C13 C12 H12 120.1
C8 C13 C12 119.67(12)
C8 C13 H13 120.2
C12 C13 H13 120.2

loop_
_geom_bond_atom_site_label_1
_geom_bond_atom_site_label_2
_geom_bond_distance
_geom_bond_publ_flag
C1 O2 1.4094(17) y
C1 O1 1.4104(17) y
C1 H1A 0.9700 ?
C1 H1B 0.9700 ?
O2 C2 1.4256(16) y
C2 C3 1.5312(18) y
C2 H2A 0.9700 ?
C2 H2B 0.9700 ?
C3 O4 1.4202(14) ?
C3 N1 1.5078(16) ?
C3 C4 1.5290(17) y
N1 O3 1.2042(15) y
C4 O1 1.4233(17) y
C4 H4A 0.9700 ?
C4 H4B 0.9700 ?
O4 C7 1.3606(15) ?
C7 O5 1.2098(16) y
C7 C8 1.4833(16) ?
C8 C13 1.3918(17) ?
C8 C9 1.3963(17) ?
C9 C10 1.3928(18) ?
C9 H9 0.9300 ?
C10 C11 1.386(2) ?
C10 H10 0.9300 ?
C11 C12 1.391(2) ?
C11 H11 0.9300 ?
C12 C13 1.3919(18) ?
C12 H12 0.9300 ?
C13 H13 0.9300 ?
N1 O5 2.8248(15) y

loop_
_geom_hbond_atom_site_label_D
_geom_hbond_atom_site_label_H
_geom_hbond_atom_site_label_A
_geom_hbond_site_symmetry_A
_geom_hbond_distance_DH
_geom_hbond_distance_HA
_geom_hbond_distance_DA
_geom_hbond_angle_DHA
_geom_hbond_publ_flag
C4 H4B O5 . 0.9700 2.4100 2.9825(17) 117.00 y
C4 H4B O3 4_577 0.9700 2.5400 3.4569(17) 157.00 y
C10 H10 O2 4_567 0.9300 2.5800 3.2872(17) 133.00 y
C13 H13 O4 . 0.9300 2.4000 2.7235(15) 100.00 y

loop_
_geom_torsion_atom_site_label_1
_geom_torsion_atom_site_label_2
_geom_torsion_atom_site_label_3
_geom_torsion_atom_site_label_4
_geom_torsion
_geom_torsion_publ_flag
O1 C1 O2 C2 64.49(14) ?
C1 O2 C2 C3 -59.07(13) ?
O2 C2 C3 O4 -69.65(12) ?
O2 C2 C3 N1 169.48(9) ?
O2 C2 C3 C4 53.19(13) ?
O4 C3 N1 O3 -19.51(15) y
C4 C3 N1 O3 -147.21(12) ?
C2 C3 N1 O3 96.09(12) ?
O4 C3 C4 O1 65.45(13) ?
N1 C3 C4 O1 -167.01(10) ?
C2 C3 C4 O1 -52.36(13) ?
O2 C1 O1 C4 -63.42(14) ?
C3 C4 O1 C1 57.20(13) ?
N1 C3 O4 C7 -59.53(13) ?
C4 C3 O4 C7 65.23(13) ?
C2 C3 O4 C7 -175.15(10) ?
C3 O4 C7 O5 3.32(17) ?
C3 O4 C7 C8 -175.44(9) ?
O5 C7 C8 C13 -177.27(12) ?
O4 C7 C8 C13 1.46(16) ?
O5 C7 C8 C9 1.19(18) ?
O4 C7 C8 C9 179.93(10) ?
C13 C8 C9 C10 0.13(18) ?
C7 C8 C9 C10 -178.35(11) ?
C8 C9 C10 C11 0.51(19) ?
C9 C10 C11 C12 -0.5(2) ?
C10 C11 C12 C13 -0.3(2) ?
C9 C8 C13 C12 -0.84(18) ?
C7 C8 C13 C12 177.58(11) ?
C11 C12 C13 C8 0.90(19) ?

loop_
_cod_related_entry_id
_cod_related_entry_database
_cod_related_entry_code
1 ChemSpider 21133189
